data_1516791
loop_
_publ_author_name
'Veliks, Janis'
'Tseng, Jui-Chang'
'Arias, Karla I.'
'Weisshar, Florian'
'Linden, Anthony'
'Siegel, Jay S.'

_publ_section_title
;
 Linear bilateral extended
 2,2&#x2032;:6&#x2032;,2&#x2032;&#x2032;-terpyridine ligands, their
 coordination complexes and heterometallic supramolecular networks
;
_journal_issue 11
_journal_name_full 'Chem. Sci.'
_journal_page_first 4317
_journal_paper_doi 10.1039/C4SC01025F
_journal_volume 5
_journal_year 2014
_chemical_formula_moiety 'C60 H37 Cu Fe N11 O4 3+, 3(F6 P -), 4.5(C2 H3 N)'
_chemical_formula_sum 'C69 H50.5 Cu F18 Fe N15.5 O4 P3'
_chemical_formula_weight 1715.03
_chemical_name_systematic
;
 ?
;
_space_group_crystal_system triclinic
_space_group_IT_number 2
_space_group_name_Hall '-P 1'
_space_group_name_H-M_alt 'P -1'
_symmetry_space_group_name_Hall '-P 1'
_symmetry_space_group_name_H-M 'P -1'
_atom_sites_solution_hydrogens mixed
_audit_creation_method SHELXL-2013
_cell_angle_alpha 94.4451(12)
_cell_angle_beta 91.6360(11)
_cell_angle_gamma 113.0082(14)
_cell_formula_units_Z 2
_cell_length_a 14.9414(2)
_cell_length_b 15.3956(2)
_cell_length_c 18.3235(2)
_cell_measurement_reflns_used 20758
_cell_measurement_temperature 160(2)
_cell_measurement_theta_max 28.0550
_cell_measurement_theta_min 2.5360
_cell_volume 3860.05(9)
_computing_cell_refinement 'CrysAlisPro, Version 1.171.37.31d (Agilent Technologies, 2014)'
_computing_data_collection 'CrysAlisPro, Version 1.171.37.31d (Agilent Technologies, 2014)'
_computing_data_reduction 'CrysAlisPro, Version 1.171.37.31d (Agilent Technologies, 2014)'
_computing_molecular_graphics 'ORTEPII (Johnson, 1976)'
_computing_publication_material 'SHELXL-2013 and PLATON (Spek, 2009)'
_computing_structure_refinement 'SHELXL-2013 (Sheldrick, 2008)'
_computing_structure_solution 'SHELXS-2013 (Sheldrick, 2008)'
_diffrn_ambient_temperature 160(2)
_diffrn_detector 'Atlas CCD camera on \k goniostat'
_diffrn_detector_area_resol_mean 10.3801
_diffrn_measured_fraction_theta_full 0.998
_diffrn_measured_fraction_theta_max 0.840
_diffrn_measurement_device_type 'Oxford Diffraction SuperNova, dual radiation diffractometer'
_diffrn_measurement_method '\w scans'
_diffrn_radiation_monochromator mirror
_diffrn_radiation_source 'SuperNova (Mo) X-ray Source'
_diffrn_radiation_type 'Mo K\a'
_diffrn_radiation_wavelength 0.71073
_diffrn_reflns_av_R_equivalents 0.0330
_diffrn_reflns_av_unetI/netI 0.0418
_diffrn_reflns_Laue_measured_fraction_full 0.998
_diffrn_reflns_Laue_measured_fraction_max 0.840
_diffrn_reflns_limit_h_max 18
_diffrn_reflns_limit_h_min -17
_diffrn_reflns_limit_k_max 18
_diffrn_reflns_limit_k_min -19
_diffrn_reflns_limit_l_max 23
_diffrn_reflns_limit_l_min -23
_diffrn_reflns_number 44801
_diffrn_reflns_point_group_measured_fraction_full 0.998
_diffrn_reflns_point_group_measured_fraction_max 0.840
_diffrn_reflns_theta_full 25.242
_diffrn_reflns_theta_max 28.351
_diffrn_reflns_theta_min 2.234
_exptl_absorpt_coefficient_mu 0.626
_exptl_absorpt_correction_T_max 1.00000
_exptl_absorpt_correction_T_min 0.82011
_exptl_absorpt_correction_type multi-scan
_exptl_absorpt_process_details
;
Empirical absorption correction using spherical harmonics,
 implemented in SCALE3 ABSPACK scaling algorithm.
CrysAlisPro, Version 1.171.37.31d (Agilent Technologies, 2014)
;
_exptl_crystal_colour 'dark purple'
_exptl_crystal_density_diffrn 1.475
_exptl_crystal_description prism
_exptl_crystal_F_000 1734
_exptl_crystal_size_max 0.28
_exptl_crystal_size_mid 0.25
_exptl_crystal_size_min 0.20
_platon_squeeze_details ' See _refine_special_details'
_refine_diff_density_max 1.015
_refine_diff_density_min -0.797
_refine_diff_density_rms 0.096
_refine_ls_extinction_method none
_refine_ls_goodness_of_fit_ref 1.084
_refine_ls_hydrogen_treatment constr
_refine_ls_matrix_type full
_refine_ls_number_parameters 1028
_refine_ls_number_reflns 16211
_refine_ls_number_restraints 1021
_refine_ls_restrained_S_all 1.106
_refine_ls_R_factor_all 0.0820
_refine_ls_R_factor_gt 0.0643
_refine_ls_shift/su_max 0.002
_refine_ls_shift/su_mean 0.000
_refine_ls_structure_factor_coef Fsqd
_refine_ls_weighting_details 'w=1/[\s^2^(Fo^2^)+(0.1266P)^2^+1.64P] where P=(Fo^2^+2Fc^2^)/3'
_refine_ls_weighting_scheme calc
_refine_ls_wR_factor_gt 0.1931
_refine_ls_wR_factor_ref 0.2069
_reflns_Friedel_coverage 0.000
_reflns_number_gt 12223
_reflns_number_total 16211
_reflns_threshold_expression 'I > 2\s(I)'
_cod_data_source_file c4sc01025f2.cif
_cod_data_source_block L32FeCu
_cod_depositor_comments
;Adding full bibliography for 1516783--1516791.cif.

The following automatic conversions were performed:

'_atom_sites_solution_hydrogens' value 'geom & difmap' was changed to
'mixed'.

Automatic conversion script
Id: cif_fix_values 6452 2018-10-05 10:23:21Z andrius 
;
_cod_database_code 1516791
_shelx_space_group_comment
;
The symmetry employed for this shelxl refinement is uniquely defined
by the following loop, which should always be used as a source of
symmetry information in preference to the above space-group names.
They are only intended as comments.
;
_shelxl_version_number 2013-4

loop_
_space_group_symop_operation_xyz
'x, y, z'
'-x, -y, -z'

loop_
_atom_site_label
_atom_site_type_symbol
_atom_site_fract_x
_atom_site_fract_y
_atom_site_fract_z
_atom_site_U_iso_or_equiv
_atom_site_adp_type
_atom_site_occupancy
_atom_site_site_symmetry_order
_atom_site_calc_flag
_atom_site_refinement_flags_posn
_atom_site_refinement_flags_adp
_atom_site_refinement_flags_occupancy
_atom_site_disorder_assembly
_atom_site_disorder_group
Cu1 Cu 1.39329(3) 0.45815(3) 0.73001(2) 0.03413(13) Uani 1 1 d . . . . .
Fe1 Fe 0.80515(3) 0.13198(3) 0.19596(2) 0.02410(13) Uani 1 1 d . . . . .
O1 O 0.61549(16) -0.14828(15) -0.01652(11) 0.0311(5) Uani 1 1 d . . . . .
O2 O 1.05071(17) 0.29835(16) 0.43400(12) 0.0366(5) Uani 1 1 d . . . . .
O3 O 0.5061(2) 0.1303(2) 0.35398(15) 0.0516(7) Uani 1 1 d . . . . .
O4 O 1.08610(17) 0.26425(16) 0.00684(13) 0.0360(5) Uani 1 1 d . . . . .
N1 N 0.71919(18) 0.06537(18) 0.10808(13) 0.0270(5) Uani 1 1 d . . . . .
N2 N 0.78327(18) 0.23539(17) 0.16237(13) 0.0253(5) Uani 1 1 d . . . . .
N3 N 0.88598(19) 0.23171(17) 0.27223(14) 0.0275(5) Uani 1 1 d . . . . .
N4 N 0.4554(2) -0.41208(19) -0.21439(14) 0.0335(6) Uani 1 1 d . . . . .
N5 N 1.2895(2) 0.4425(2) 0.64977(16) 0.0388(7) Uani 1 1 d . . . . .
N6 N 0.69811(19) 0.08758(18) 0.26159(13) 0.0287(5) Uani 1 1 d . . . . .
N7 N 0.82488(18) 0.02622(17) 0.22597(13) 0.0259(5) Uani 1 1 d . . . . .
N8 N 0.92062(19) 0.14456(18) 0.14103(14) 0.0275(5) Uani 1 1 d . . . . .
N10 N 1.3134(2) 0.37333(19) -0.19250(15) 0.0328(6) Uani 1 1 d . . . . .
C1 C 0.6936(2) -0.0258(2) 0.08363(16) 0.0287(6) Uani 1 1 d . . . . .
H1 H 0.7106 -0.0668 0.1120 0.034 Uiso 1 1 calc R U . . .
C2 C 0.6423(2) -0.0591(2) 0.01696(16) 0.0277(6) Uani 1 1 d . . . . .
C3 C 0.5702(2) -0.1481(2) -0.08372(17) 0.0310(7) Uani 1 1 d . . . . .
C4 C 0.5672(2) -0.0632(2) -0.09203(18) 0.0335(7) Uani 1 1 d . . . . .
H4 H 0.5394 -0.0464 -0.1332 0.040 Uiso 1 1 calc R U . . .
C5 C 0.6139(2) -0.0031(2) -0.02663(17) 0.0293(6) Uani 1 1 d . . . . .
C6 C 0.6391(2) 0.0918(2) 0.00009(18) 0.0319(7) Uani 1 1 d . . . . .
H6 H 0.6209 0.1334 -0.0267 0.038 Uiso 1 1 calc R U . . .
C7 C 0.6913(2) 0.1222(2) 0.06683(16) 0.0269(6) Uani 1 1 d . . . . .
C8 C 0.7271(2) 0.2213(2) 0.09990(16) 0.0279(6) Uani 1 1 d . . . . .
C9 C 0.7102(3) 0.2958(2) 0.07399(19) 0.0360(7) Uani 1 1 d . . . . .
H9 H 0.6698 0.2863 0.0306 0.043 Uiso 1 1 calc R U . . .
C10 C 0.7536(3) 0.3850(2) 0.1127(2) 0.0414(8) Uani 1 1 d . . . . .
H10 H 0.7428 0.4370 0.0956 0.050 Uiso 1 1 calc R U . . .
C11 C 0.8122(3) 0.3985(2) 0.17567(19) 0.0374(8) Uani 1 1 d . . . . .
H11 H 0.8424 0.4594 0.2020 0.045 Uiso 1 1 calc R U . . .
C12 C 0.8260(2) 0.3210(2) 0.19965(17) 0.0284(6) Uani 1 1 d . . . . .
C13 C 0.8870(2) 0.3204(2) 0.26394(17) 0.0294(6) Uani 1 1 d . . . . .
C14 C 0.9407(2) 0.3998(2) 0.31010(17) 0.0321(7) Uani 1 1 d . . . . .
H14 H 0.9399 0.4599 0.3027 0.039 Uiso 1 1 calc R U . . .
C15 C 0.9966(2) 0.3888(2) 0.36837(18) 0.0326(7) Uani 1 1 d . . . . .
C16 C 1.0616(2) 0.4486(2) 0.42791(18) 0.0357(7) Uani 1 1 d . . . . .
H16 H 1.0799 0.5148 0.4390 0.043 Uiso 1 1 calc R U . . .
C17 C 1.0913(3) 0.3911(2) 0.46483(19) 0.0375(8) Uani 1 1 d . . . . .
C18 C 0.9928(2) 0.2983(2) 0.37523(18) 0.0336(7) Uani 1 1 d . . . . .
C19 C 0.9383(2) 0.2202(2) 0.32732(17) 0.0303(7) Uani 1 1 d . . . . .
H19 H 0.9384 0.1596 0.3338 0.036 Uiso 1 1 calc R U . . .
C20 C 0.5331(2) -0.2387(2) -0.12853(17) 0.0302(7) Uani 1 1 d . . . . .
C21 C 0.5161(3) -0.3223(2) -0.09797(19) 0.0425(9) Uani 1 1 d . . . . .
H21 H 0.5312 -0.3218 -0.0472 0.051 Uiso 1 1 calc R U . . .
C22 C 0.4768(3) -0.4072(3) -0.14229(19) 0.0422(8) Uani 1 1 d . . . . .
H22 H 0.4644 -0.4646 -0.1206 0.051 Uiso 1 1 calc R U . . .
C23 C 0.4744(3) -0.3305(2) -0.24345(19) 0.0388(8) Uani 1 1 d . . . . .
H23 H 0.4602 -0.3328 -0.2946 0.047 Uiso 1 1 calc R U . . .
C24 C 0.5134(2) -0.2435(2) -0.20367(18) 0.0361(7) Uani 1 1 d . . . . .
H24 H 0.5268 -0.1873 -0.2272 0.043 Uiso 1 1 calc R U . . .
C25 C 1.1580(3) 0.4085(2) 0.52871(19) 0.0378(8) Uani 1 1 d . . . . .
C26 C 1.1882(3) 0.3389(3) 0.5495(2) 0.0474(9) Uani 1 1 d . . . . .
H26 H 1.1637 0.2780 0.5229 0.057 Uiso 1 1 calc R U . . .
C27 C 1.2536(3) 0.3589(3) 0.6087(2) 0.0460(9) Uani 1 1 d . . . . .
H27 H 1.2747 0.3109 0.6213 0.055 Uiso 1 1 calc R U . . .
C28 C 1.2571(3) 0.5072(3) 0.6309(2) 0.0421(8) Uani 1 1 d . . . . .
H28 H 1.2805 0.5666 0.6597 0.051 Uiso 1 1 calc R U . . .
C29 C 1.1919(3) 0.4937(3) 0.5723(2) 0.0415(8) Uani 1 1 d . . . . .
H29 H 1.1705 0.5422 0.5620 0.050 Uiso 1 1 calc R U . . .
C30 C 0.6397(2) 0.1315(2) 0.28016(17) 0.0335(7) Uani 1 1 d . . . . .
H30 H 0.6471 0.1894 0.2611 0.040 Uiso 1 1 calc R U . . .
C31 C 0.5686(3) 0.0912(3) 0.3272(2) 0.0402(8) Uani 1 1 d . . . . .
C32 C 0.4495(3) 0.0670(3) 0.3995(2) 0.0504(10) Uani 1 1 d D . . . .
C33 C 0.4723(3) -0.0103(3) 0.4011(2) 0.0423(8) Uani 1 1 d . . . . .
H33 H 0.4416 -0.0639 0.4274 0.051 Uiso 1 1 calc R U . . .
C34 C 0.5518(3) 0.0057(2) 0.35508(19) 0.0367(7) Uani 1 1 d . . . . .
C35 C 0.6137(2) -0.0389(2) 0.33624(18) 0.0342(7) Uani 1 1 d . . . . .
H35 H 0.6063 -0.0974 0.3543 0.041 Uiso 1 1 calc R U . . .
C36 C 0.6862(2) 0.0042(2) 0.29054(17) 0.0299(7) Uani 1 1 d . . . . .
C37 C 0.7605(2) -0.0312(2) 0.26900(16) 0.0284(6) Uani 1 1 d . . . . .
C38 C 0.7697(3) -0.1134(2) 0.28789(19) 0.0372(7) Uani 1 1 d . . . . .
H38 H 0.7244 -0.1546 0.3179 0.045 Uiso 1 1 calc R U . . .
C39 C 0.8461(3) -0.1338(2) 0.2621(2) 0.0401(8) Uani 1 1 d . . . . .
H39 H 0.8544 -0.1886 0.2757 0.048 Uiso 1 1 calc R U . . .
C40 C 0.9102(3) -0.0756(2) 0.21703(19) 0.0374(7) Uani 1 1 d . . . . .
H40 H 0.9621 -0.0901 0.1987 0.045 Uiso 1 1 calc R U . . .
C41 C 0.8974(2) 0.0052(2) 0.19877(17) 0.0291(6) Uani 1 1 d . . . . .
C42 C 0.9547(2) 0.0742(2) 0.14925(17) 0.0297(6) Uani 1 1 d . . . . .
C43 C 1.0313(3) 0.0683(2) 0.11226(19) 0.0372(8) Uani 1 1 d . . . . .
H43 H 1.0536 0.0194 0.1193 0.045 Uiso 1 1 calc R U . . .
C44 C 1.0748(2) 0.1357(2) 0.06448(19) 0.0350(7) Uani 1 1 d . . . . .
C45 C 1.1505(3) 0.1542(3) 0.0145(2) 0.0404(8) Uani 1 1 d . . . . .
H45 H 1.1903 0.1195 0.0063 0.049 Uiso 1 1 calc R U . . .
C46 C 1.1540(2) 0.2307(2) -0.01882(19) 0.0345(7) Uani 1 1 d . . . . .
C47 C 1.0385(2) 0.2055(2) 0.05790(18) 0.0339(7) Uani 1 1 d . . . . .
C48 C 0.9632(2) 0.2113(2) 0.09630(18) 0.0317(7) Uani 1 1 d . . . . .
H48 H 0.9421 0.2614 0.0912 0.038 Uiso 1 1 calc R U . . .
C49 C 0.3872(5) 0.1016(6) 0.4440(4) 0.0569(13) Uani 0.678(7) 1 d D U P A 1
C50 C 0.4009(5) 0.1953(5) 0.4523(3) 0.0652(15) Uani 0.678(7) 1 d D U P A 1
H50 H 0.4520 0.2414 0.4295 0.078 Uiso 0.678(7) 1 calc R U P A 1
C51 C 0.3385(6) 0.2213(5) 0.4949(4) 0.0724(15) Uani 0.678(7) 1 d D U P A 1
H51 H 0.3490 0.2865 0.5005 0.087 Uiso 0.678(7) 1 calc R U P A 1
C52 C 0.2538(6) 0.0702(5) 0.5202(5) 0.0600(14) Uani 0.678(7) 1 d D U P A 1
H52 H 0.2025 0.0258 0.5441 0.072 Uiso 0.678(7) 1 calc R U P A 1
C53 C 0.3122(7) 0.0369(6) 0.4794(6) 0.0559(12) Uani 0.678(7) 1 d D U P A 1
H53 H 0.3014 -0.0283 0.4756 0.067 Uiso 0.678(7) 1 calc R U P A 1
N9 N 0.2654(5) 0.1617(5) 0.5282(4) 0.0661(13) Uani 0.678(7) 1 d D U P A 1
C49A C 0.3722(10) 0.0893(11) 0.4341(9) 0.0583(17) Uani 0.322(7) 1 d D U P A 2
C50A C 0.3573(9) 0.1693(10) 0.4213(7) 0.0651(17) Uani 0.322(7) 1 d D U P A 2
H50A H 0.3975 0.2131 0.3902 0.078 Uiso 0.322(7) 1 calc R U P A 2
C51A C 0.2820(10) 0.1849(9) 0.4547(8) 0.0687(18) Uani 0.322(7) 1 d D U P A 2
H51A H 0.2733 0.2413 0.4463 0.082 Uiso 0.322(7) 1 calc R U P A 2
C52A C 0.2389(11) 0.0496(9) 0.5109(9) 0.0619(17) Uani 0.322(7) 1 d D U P A 2
H52A H 0.1985 0.0079 0.5432 0.074 Uiso 0.322(7) 1 calc R U P A 2
C53A C 0.3120(14) 0.0277(11) 0.4806(12) 0.0566(16) Uani 0.322(7) 1 d D U P A 2
H53A H 0.3210 -0.0279 0.4912 0.068 Uiso 0.322(7) 1 calc R U P A 2
N9A N 0.2216(8) 0.1266(9) 0.4973(7) 0.0684(18) Uani 0.322(7) 1 d D U P A 2
C54 C 1.2098(2) 0.2808(2) -0.07760(18) 0.0333(7) Uani 1 1 d . . . . .
C55 C 1.1734(3) 0.3314(2) -0.1214(2) 0.0382(8) Uani 1 1 d . . . . .
H55 H 1.1129 0.3358 -0.1123 0.046 Uiso 1 1 calc R U . . .
C56 C 1.2264(3) 0.3744(2) -0.17748(19) 0.0363(7) Uani 1 1 d . . . . .
H56 H 1.2000 0.4071 -0.2078 0.044 Uiso 1 1 calc R U . . .
C57 C 1.3486(2) 0.3260(2) -0.14964(19) 0.0353(7) Uani 1 1 d . . . . .
H57 H 1.4104 0.3249 -0.1589 0.042 Uiso 1 1 calc R U . . .
C58 C 1.2997(2) 0.2788(2) -0.09270(19) 0.0349(7) Uani 1 1 d . . . . .
H58 H 1.3270 0.2453 -0.0641 0.042 Uiso 1 1 calc R U . . .
N11 N 1.4844(7) 0.4073(17) 0.693(2) 0.0723(17) Uani 0.497(9) 1 d D U P B 1
C59 C 1.5608(6) 0.4072(8) 0.6831(6) 0.0772(18) Uani 0.497(9) 1 d D U P B 1
C60 C 1.6493(7) 0.3911(10) 0.6629(7) 0.090(2) Uani 0.497(9) 1 d D U P B 1
H601 H 1.7070 0.4400 0.6896 0.135 Uiso 0.497(9) 1 calc R U P B 1
H602 H 1.6561 0.3943 0.6100 0.135 Uiso 0.497(9) 1 calc R U P B 1
H603 H 1.6431 0.3284 0.6756 0.135 Uiso 0.497(9) 1 calc R U P B 1
N11A N 1.4853(8) 0.4075(16) 0.693(2) 0.0723(17) Uani 0.503(9) 1 d D U P B 2
C59A C 1.5225(6) 0.3631(7) 0.6619(6) 0.0766(18) Uani 0.503(9) 1 d D U P B 2
C60A C 1.5861(9) 0.3193(9) 0.6277(7) 0.090(2) Uani 0.503(9) 1 d D U P B 2
H604 H 1.6187 0.3556 0.5876 0.135 Uiso 0.503(9) 1 calc R U P B 2
H605 H 1.5463 0.2538 0.6083 0.135 Uiso 0.503(9) 1 calc R U P B 2
H606 H 1.6351 0.3198 0.6646 0.135 Uiso 0.503(9) 1 calc R U P B 2
P1 P 0.44326(7) 0.79007(7) 0.16749(6) 0.0491(3) Uani 1 1 d D . . C 2
F1 F 0.41421(19) 0.68257(14) 0.17962(14) 0.0823(9) Uani 1 1 d D . . C 2
F2 F 0.55168(15) 0.81292(17) 0.19550(15) 0.0825(10) Uani 1 1 d D . . C 2
F3 F 0.46841(19) 0.76984(19) 0.08611(12) 0.0857(9) Uani 1 1 d D . . C 2
F4 F 0.47398(19) 0.89838(15) 0.15434(15) 0.0828(9) Uani 1 1 d D . . C 2
F5 F 0.4182(2) 0.8115(2) 0.24783(12) 0.0945(10) Uani 1 1 d D . . C 2
F6 F 0.33562(15) 0.7681(2) 0.13837(16) 0.0983(11) Uani 1 1 d D . . C 2
P2 P 0.75927(10) 0.24628(8) 0.49234(7) 0.0750(5) Uani 1 1 d D . . D 2
F7 F 0.7843(2) 0.16395(16) 0.45382(15) 0.1040(13) Uani 1 1 d D . . D 2
F8 F 0.7526(2) 0.28296(17) 0.41475(12) 0.0970(12) Uani 1 1 d D . . D 2
F9 F 0.64727(17) 0.18057(18) 0.48300(15) 0.0973(11) Uani 1 1 d D . . D 2
F10 F 0.7656(2) 0.2090(2) 0.56933(12) 0.1091(13) Uani 1 1 d D . . D 2
F11 F 0.87081(19) 0.3130(2) 0.50217(16) 0.1142(14) Uani 1 1 d D . . D 2
F12 F 0.7360(3) 0.32949(18) 0.53067(18) 0.1241(17) Uani 1 1 d D . . D 2
P3 P 1.0000 0.5000 0.0000 0.1007(9) Uani 1 2 d DS . P E 2
F13 F 0.9844(4) 0.4195(3) 0.0520(3) 0.145(2) Uani 1 1 d D . . E 2
F14 F 0.9466(3) 0.5472(3) 0.0520(3) 0.1358(19) Uani 1 1 d D . . E 2
F15 F 0.8979(3) 0.4363(3) -0.0411(3) 0.154(2) Uani 1 1 d D . . E 2
P4 P 0.7684(3) 0.6963(3) 0.7385(3) 0.1292(17) Uani 0.5 1 d D . P F 2
F16 F 0.7710(6) 0.6496(7) 0.6594(4) 0.212(6) Uani 0.5 1 d D . P F 2
F17 F 0.7658(7) 0.7431(8) 0.8177(4) 0.363(17) Uani 0.5 1 d D . P F 2
F18 F 0.6838(5) 0.6014(5) 0.7563(6) 0.251(9) Uani 0.5 1 d D . P F 2
F19 F 0.6906(5) 0.7324(7) 0.7084(6) 0.249(9) Uani 0.5 1 d D . P F 2
F20 F 0.8529(5) 0.7913(5) 0.7208(6) 0.232(7) Uani 0.5 1 d D . P F 2
F21 F 0.8464(5) 0.6602(8) 0.7685(6) 0.259(9) Uani 0.5 1 d D . P F 2
N12 N 0.1493(4) 0.9427(4) 0.0534(3) 0.0911(15) Uani 1 1 d . . . G 2
C61 C 0.1401(4) 0.8711(4) 0.0717(3) 0.0725(14) Uani 1 1 d . . . G 2
C62 C 0.1321(5) 0.7776(5) 0.0883(5) 0.115(3) Uani 1 1 d . . . G 2
H621 H 0.1419 0.7796 0.1378 0.138 Uiso 1 1 d R U . G 2
H622 H 0.1777 0.7617 0.0656 0.138 Uiso 1 1 d R U . G 2
H623 H 0.0716 0.7337 0.0735 0.138 Uiso 1 1 d R U . G 2

loop_
_atom_site_aniso_label
_atom_site_aniso_U_11
_atom_site_aniso_U_22
_atom_site_aniso_U_33
_atom_site_aniso_U_23
_atom_site_aniso_U_13
_atom_site_aniso_U_12
Cu1 0.0417(3) 0.0305(2) 0.0269(2) -0.00239(16) -0.00704(16) 0.01223(19)
Fe1 0.0288(2) 0.0221(2) 0.0221(2) -0.00090(16) -0.00399(16) 0.01176(18)
O1 0.0392(12) 0.0251(11) 0.0257(11) -0.0023(8) -0.0096(9) 0.0108(10)
O2 0.0453(14) 0.0301(12) 0.0330(12) -0.0075(9) -0.0162(10) 0.0167(10)
O3 0.0618(17) 0.0652(18) 0.0514(16) 0.0295(13) 0.0278(13) 0.0445(15)
O4 0.0395(13) 0.0328(12) 0.0424(13) 0.0091(10) 0.0089(10) 0.0201(11)
N1 0.0300(14) 0.0254(13) 0.0253(13) -0.0014(10) -0.0022(10) 0.0115(11)
N2 0.0281(13) 0.0243(12) 0.0239(12) -0.0010(9) -0.0030(9) 0.0119(11)
N3 0.0326(14) 0.0241(12) 0.0265(13) -0.0022(10) -0.0032(10) 0.0132(11)
N4 0.0396(16) 0.0296(14) 0.0272(14) -0.0034(11) -0.0082(11) 0.0110(12)
N5 0.0473(17) 0.0298(14) 0.0351(16) -0.0041(11) -0.0132(12) 0.0133(13)
N6 0.0343(14) 0.0295(13) 0.0218(13) 0.0004(10) -0.0058(10) 0.0130(11)
N7 0.0303(14) 0.0232(12) 0.0236(12) -0.0021(9) -0.0075(9) 0.0112(11)
N8 0.0341(14) 0.0241(12) 0.0257(13) -0.0003(10) -0.0027(10) 0.0136(11)
N10 0.0389(16) 0.0263(13) 0.0360(15) 0.0043(11) 0.0029(11) 0.0157(12)
C1 0.0335(17) 0.0261(15) 0.0265(16) 0.0017(12) -0.0052(12) 0.0123(13)
C2 0.0327(17) 0.0225(14) 0.0255(15) -0.0013(11) -0.0016(11) 0.0092(13)
C3 0.0293(16) 0.0325(16) 0.0287(16) -0.0011(12) -0.0079(12) 0.0109(14)
C4 0.0382(18) 0.0287(16) 0.0317(17) -0.0026(13) -0.0099(13) 0.0129(14)
C5 0.0297(16) 0.0285(15) 0.0286(16) 0.0003(12) -0.0058(12) 0.0111(13)
C6 0.0365(18) 0.0286(16) 0.0324(17) 0.0000(12) -0.0047(13) 0.0159(14)
C7 0.0313(16) 0.0272(15) 0.0251(15) 0.0020(11) -0.0020(11) 0.0149(13)
C8 0.0288(16) 0.0278(15) 0.0277(15) -0.0016(12) -0.0035(11) 0.0129(13)
C9 0.044(2) 0.0321(17) 0.0341(18) -0.0019(13) -0.0122(14) 0.0198(15)
C10 0.052(2) 0.0307(17) 0.046(2) 0.0007(15) -0.0158(16) 0.0230(16)
C11 0.046(2) 0.0254(16) 0.0428(19) -0.0056(13) -0.0101(15) 0.0182(15)
C12 0.0301(16) 0.0262(15) 0.0287(16) -0.0025(12) -0.0043(12) 0.0123(13)
C13 0.0331(17) 0.0275(15) 0.0285(16) -0.0020(12) -0.0043(12) 0.0143(13)
C14 0.0384(18) 0.0265(15) 0.0326(17) -0.0039(12) -0.0053(13) 0.0158(14)
C15 0.0368(18) 0.0283(16) 0.0320(17) -0.0038(12) -0.0065(13) 0.0139(14)
C16 0.0419(19) 0.0286(16) 0.0337(18) -0.0043(13) -0.0094(14) 0.0129(15)
C17 0.0410(19) 0.0298(17) 0.0388(19) -0.0094(13) -0.0101(14) 0.0138(15)
C18 0.0397(19) 0.0299(16) 0.0303(17) -0.0032(13) -0.0094(13) 0.0145(14)
C19 0.0399(18) 0.0263(15) 0.0261(16) -0.0013(12) -0.0062(12) 0.0157(14)
C20 0.0289(16) 0.0281(15) 0.0291(16) -0.0020(12) -0.0075(12) 0.0079(13)
C21 0.060(2) 0.0322(18) 0.0310(18) 0.0000(14) -0.0159(15) 0.0160(17)
C22 0.059(2) 0.0318(17) 0.0327(19) -0.0007(14) -0.0105(15) 0.0168(17)
C23 0.046(2) 0.0346(18) 0.0292(17) 0.0016(13) -0.0101(14) 0.0095(15)
C24 0.0401(19) 0.0300(16) 0.0339(18) 0.0041(13) -0.0101(13) 0.0097(14)
C25 0.042(2) 0.0340(18) 0.0344(18) -0.0053(14) -0.0133(14) 0.0151(15)
C26 0.059(2) 0.0302(18) 0.051(2) -0.0113(15) -0.0225(18) 0.0193(17)
C27 0.062(2) 0.0301(18) 0.045(2) -0.0067(15) -0.0211(17) 0.0201(17)
C28 0.053(2) 0.0335(18) 0.0384(19) -0.0114(14) -0.0154(15) 0.0191(17)
C29 0.053(2) 0.0351(18) 0.0390(19) -0.0059(14) -0.0110(15) 0.0231(17)
C30 0.0433(19) 0.0387(18) 0.0266(16) 0.0082(13) 0.0038(13) 0.0241(16)
C31 0.045(2) 0.048(2) 0.0395(19) 0.0115(15) 0.0064(15) 0.0297(17)
C32 0.053(2) 0.063(3) 0.049(2) 0.0254(19) 0.0204(18) 0.032(2)
C33 0.044(2) 0.047(2) 0.041(2) 0.0116(16) 0.0087(15) 0.0227(18)
C34 0.0384(19) 0.0375(18) 0.0332(18) 0.0054(14) 0.0006(13) 0.0137(15)
C35 0.0392(19) 0.0299(16) 0.0338(17) 0.0048(13) 0.0014(13) 0.0137(15)
C36 0.0352(17) 0.0253(15) 0.0283(16) -0.0014(12) -0.0032(12) 0.0120(13)
C37 0.0325(17) 0.0225(14) 0.0271(16) 0.0001(11) -0.0024(12) 0.0083(13)
C38 0.046(2) 0.0282(16) 0.0404(19) 0.0063(13) 0.0050(14) 0.0174(15)
C39 0.053(2) 0.0286(17) 0.045(2) 0.0079(14) 0.0018(16) 0.0225(16)
C40 0.042(2) 0.0337(17) 0.044(2) 0.0062(14) 0.0041(14) 0.0231(16)
C41 0.0309(16) 0.0272(15) 0.0308(16) 0.0004(12) -0.0034(12) 0.0141(13)
C42 0.0340(17) 0.0259(15) 0.0304(16) 0.0009(12) -0.0028(12) 0.0139(13)
C43 0.0402(19) 0.0359(18) 0.044(2) 0.0086(14) 0.0029(14) 0.0238(16)
C44 0.0357(18) 0.0349(17) 0.0391(18) 0.0058(14) 0.0038(13) 0.0184(15)
C45 0.040(2) 0.042(2) 0.050(2) 0.0121(16) 0.0097(15) 0.0249(17)
C46 0.0322(18) 0.0352(18) 0.0402(18) 0.0041(14) 0.0052(13) 0.0177(15)
C47 0.0383(18) 0.0269(16) 0.0381(18) 0.0062(13) 0.0025(13) 0.0140(14)
C48 0.0361(18) 0.0271(16) 0.0357(17) 0.0038(13) 0.0009(13) 0.0166(14)
C49 0.064(3) 0.064(3) 0.060(2) 0.024(2) 0.024(2) 0.041(2)
C50 0.075(3) 0.064(3) 0.069(3) 0.022(2) 0.035(2) 0.037(3)
C51 0.083(3) 0.068(3) 0.079(3) 0.018(2) 0.036(2) 0.039(3)
C52 0.065(3) 0.067(3) 0.063(2) 0.021(2) 0.026(2) 0.037(2)
C53 0.060(2) 0.065(3) 0.056(2) 0.019(2) 0.0222(19) 0.036(2)
N9 0.073(3) 0.067(3) 0.073(3) 0.017(2) 0.030(2) 0.040(2)
C49A 0.066(3) 0.066(3) 0.061(3) 0.025(3) 0.027(3) 0.041(3)
C50A 0.074(3) 0.068(3) 0.070(3) 0.024(3) 0.031(3) 0.040(3)
C51A 0.076(3) 0.070(3) 0.076(3) 0.022(3) 0.029(3) 0.042(3)
C52A 0.066(3) 0.069(3) 0.064(3) 0.020(3) 0.027(3) 0.037(3)
C53A 0.061(3) 0.066(3) 0.059(3) 0.020(3) 0.024(2) 0.038(3)
N9A 0.072(3) 0.074(3) 0.073(3) 0.020(3) 0.028(3) 0.039(3)
C54 0.0350(18) 0.0279(16) 0.0372(18) 0.0018(13) 0.0025(13) 0.0130(14)
C55 0.0393(19) 0.0372(18) 0.046(2) 0.0066(15) 0.0058(15) 0.0224(16)
C56 0.045(2) 0.0322(17) 0.0389(19) 0.0032(14) -0.0018(14) 0.0231(15)
C57 0.0340(18) 0.0338(17) 0.0400(19) 0.0046(14) 0.0006(13) 0.0154(15)
C58 0.0361(18) 0.0348(17) 0.0384(18) 0.0068(14) 0.0013(13) 0.0182(15)
N11 0.097(3) 0.103(4) 0.054(3) 0.028(3) 0.029(3) 0.075(3)
C59 0.100(4) 0.106(4) 0.060(3) 0.027(3) 0.032(3) 0.073(3)
C60 0.106(5) 0.117(5) 0.078(4) 0.024(4) 0.037(4) 0.073(4)
N11A 0.097(3) 0.103(4) 0.054(3) 0.028(3) 0.029(3) 0.075(3)
C59A 0.099(4) 0.108(4) 0.058(3) 0.028(3) 0.029(3) 0.075(3)
C60A 0.107(5) 0.121(5) 0.075(4) 0.019(4) 0.033(4) 0.076(4)
P1 0.0446(6) 0.0511(6) 0.0534(6) 0.0088(5) -0.0080(4) 0.0208(5)
F1 0.097(2) 0.0507(15) 0.082(2) 0.0123(14) -0.0237(16) 0.0106(15)
F2 0.0619(17) 0.0600(17) 0.127(3) -0.0250(16) -0.0407(17) 0.0344(14)
F3 0.085(2) 0.089(2) 0.0671(19) 0.0007(15) 0.0149(15) 0.0176(18)
F4 0.093(2) 0.0622(17) 0.108(2) 0.0241(16) -0.0007(18) 0.0439(16)
F5 0.109(3) 0.103(3) 0.068(2) 0.0014(17) 0.0116(17) 0.039(2)
F6 0.0503(17) 0.138(3) 0.107(3) 0.026(2) -0.0146(16) 0.0362(19)
P2 0.0943(10) 0.0417(6) 0.0607(8) -0.0096(5) 0.0345(7) -0.0030(6)
F7 0.144(3) 0.0494(17) 0.107(3) 0.0031(16) 0.060(2) 0.0232(19)
F8 0.148(3) 0.0485(16) 0.072(2) 0.0070(14) 0.048(2) 0.0119(18)
F9 0.097(2) 0.079(2) 0.081(2) 0.0041(17) 0.0246(18) -0.0036(18)
F10 0.132(3) 0.092(2) 0.0620(19) -0.0010(17) 0.0214(19) 0.000(2)
F11 0.106(3) 0.079(2) 0.107(3) -0.0163(19) 0.044(2) -0.017(2)
F12 0.166(4) 0.065(2) 0.115(3) -0.0150(19) 0.084(3) 0.016(2)
P3 0.0838(16) 0.0473(11) 0.189(3) 0.0357(14) 0.0620(17) 0.0376(11)
F13 0.158(4) 0.085(3) 0.238(6) 0.080(3) 0.098(4) 0.079(3)
F14 0.141(4) 0.076(2) 0.223(5) 0.042(3) 0.100(4) 0.066(2)
F15 0.107(3) 0.087(3) 0.268(7) 0.019(4) 0.027(4) 0.036(3)
P4 0.071(2) 0.173(5) 0.157(4) 0.052(4) 0.038(3) 0.054(3)
F16 0.140(10) 0.272(17) 0.202(13) -0.008(12) 0.064(9) 0.061(11)
F17 0.098(9) 0.39(3) 0.46(3) -0.19(3) 0.066(15) -0.020(13)
F18 0.083(7) 0.158(11) 0.48(3) 0.106(14) 0.052(11) -0.002(7)
F19 0.156(11) 0.35(2) 0.31(2) 0.202(18) 0.114(13) 0.134(13)
F20 0.119(9) 0.294(19) 0.283(18) 0.006(15) 0.055(11) 0.082(11)
F21 0.121(10) 0.37(2) 0.31(2) 0.119(19) 0.036(11) 0.100(13)
N12 0.096(4) 0.082(3) 0.108(4) -0.004(3) 0.006(3) 0.051(3)
C61 0.062(3) 0.071(4) 0.084(4) -0.009(3) -0.006(3) 0.029(3)
C62 0.089(5) 0.091(5) 0.151(7) 0.041(5) -0.044(4) 0.018(4)

loop_
_atom_type_symbol
_atom_type_description
_atom_type_scat_dispersion_real
_atom_type_scat_dispersion_imag
_atom_type_scat_source
C C 0.0033 0.0016 'International Tables Vol C Tables 4.2.6.8 and 6.1.1.4'
H H 0.0000 0.0000 'International Tables Vol C Tables 4.2.6.8 and 6.1.1.4'
Cu Cu 0.3201 1.2651 'International Tables Vol C Tables 4.2.6.8 and 6.1.1.4'
F F 0.0171 0.0103 'International Tables Vol C Tables 4.2.6.8 and 6.1.1.4'
Fe Fe 0.3463 0.8444 'International Tables Vol C Tables 4.2.6.8 and 6.1.1.4'
N N 0.0061 0.0033 'International Tables Vol C Tables 4.2.6.8 and 6.1.1.4'
O O 0.0106 0.0060 'International Tables Vol C Tables 4.2.6.8 and 6.1.1.4'
P P 0.1023 0.0942 'International Tables Vol C Tables 4.2.6.8 and 6.1.1.4'

loop_
_geom_angle_atom_site_label_1
_geom_angle_atom_site_label_2
_geom_angle_atom_site_label_3
_geom_angle
_geom_angle_site_symmetry_1
_geom_angle_site_symmetry_3
N11 Cu1 N4 114.7(4) . 1_666
N11A Cu1 N4 114.5(4) . 1_666
N11 Cu1 N5 109.8(10) . .
N11A Cu1 N5 110.0(10) . .
N4 Cu1 N5 115.81(11) 1_666 .
N11 Cu1 N10 109.0(13) . 1_556
N11A Cu1 N10 109.1(12) . 1_556
N4 Cu1 N10 103.59(11) 1_666 1_556
N5 Cu1 N10 102.79(12) . 1_556
N7 Fe1 N2 177.80(10) . .
N7 Fe1 N6 81.29(11) . .
N2 Fe1 N6 99.25(11) . .
N7 Fe1 N3 100.92(10) . .
N2 Fe1 N3 81.22(10) . .
N6 Fe1 N3 90.96(11) . .
N7 Fe1 N1 96.48(10) . .
N2 Fe1 N1 81.38(10) . .
N6 Fe1 N1 92.74(10) . .
N3 Fe1 N1 162.57(11) . .
N7 Fe1 N8 81.30(11) . .
N2 Fe1 N8 98.18(11) . .
N6 Fe1 N8 162.56(11) . .
N3 Fe1 N8 91.29(11) . .
N1 Fe1 N8 90.27(10) . .
C2 O1 C3 105.4(2) . .
C18 O2 C17 105.4(2) . .
C32 O3 C31 104.9(3) . .
C47 O4 C46 105.7(2) . .
C1 N1 C7 119.1(3) . .
C1 N1 Fe1 126.0(2) . .
C7 N1 Fe1 114.67(19) . .
C12 N2 C8 121.7(3) . .
C12 N2 Fe1 119.3(2) . .
C8 N2 Fe1 118.9(2) . .
C19 N3 C13 119.7(3) . .
C19 N3 Fe1 125.9(2) . .
C13 N3 Fe1 114.4(2) . .
C23 N4 C22 117.2(3) . .
C23 N4 Cu1 125.0(2) . 1_444
C22 N4 Cu1 117.8(2) . 1_444
C28 N5 C27 116.3(3) . .
C28 N5 Cu1 127.5(2) . .
C27 N5 Cu1 116.1(2) . .
C30 N6 C36 119.4(3) . .
C30 N6 Fe1 125.9(2) . .
C36 N6 Fe1 114.7(2) . .
C41 N7 C37 121.6(3) . .
C41 N7 Fe1 119.3(2) . .
C37 N7 Fe1 118.9(2) . .
C48 N8 C42 119.9(3) . .
C48 N8 Fe1 125.5(2) . .
C42 N8 Fe1 114.5(2) . .
C57 N10 C56 116.9(3) . .
C57 N10 Cu1 123.5(2) . 1_554
C56 N10 Cu1 119.1(2) . 1_554
N1 C1 C2 119.0(3) . .
N1 C1 H1 120.5 . .
C2 C1 H1 120.5 . .
O1 C2 C1 125.7(3) . .
O1 C2 C5 111.0(3) . .
C1 C2 C5 123.3(3) . .
C4 C3 O1 111.6(3) . .
C4 C3 C20 133.6(3) . .
O1 C3 C20 114.7(3) . .
C3 C4 C5 106.5(3) . .
C3 C4 H4 126.7 . .
C5 C4 H4 126.7 . .
C2 C5 C6 117.4(3) . .
C2 C5 C4 105.4(3) . .
C6 C5 C4 137.1(3) . .
C7 C6 C5 117.1(3) . .
C7 C6 H6 121.4 . .
C5 C6 H6 121.4 . .
N1 C7 C6 124.0(3) . .
N1 C7 C8 112.9(3) . .
C6 C7 C8 123.1(3) . .
N2 C8 C9 120.1(3) . .
N2 C8 C7 112.0(3) . .
C9 C8 C7 127.9(3) . .
C8 C9 C10 118.6(3) . .
C8 C9 H9 120.7 . .
C10 C9 H9 120.7 . .
C11 C10 C9 120.6(3) . .
C11 C10 H10 119.7 . .
C9 C10 H10 119.7 . .
C10 C11 C12 118.5(3) . .
C10 C11 H11 120.8 . .
C12 C11 H11 120.8 . .
N2 C12 C11 120.5(3) . .
N2 C12 C13 112.3(3) . .
C11 C12 C13 127.2(3) . .
C14 C13 N3 123.5(3) . .
C14 C13 C12 123.7(3) . .
N3 C13 C12 112.8(3) . .
C13 C14 C15 117.4(3) . .
C13 C14 H14 121.3 . .
C15 C14 H14 121.3 . .
C18 C15 C14 117.3(3) . .
C18 C15 C16 105.8(3) . .
C14 C15 C16 136.9(3) . .
C17 C16 C15 105.7(3) . .
C17 C16 H16 127.1 . .
C15 C16 H16 127.1 . .
C16 C17 O2 112.3(3) . .
C16 C17 C25 132.6(3) . .
O2 C17 C25 115.1(3) . .
O2 C18 C19 125.7(3) . .
O2 C18 C15 110.8(3) . .
C19 C18 C15 123.5(3) . .
N3 C19 C18 118.6(3) . .
N3 C19 H19 120.7 . .
C18 C19 H19 120.7 . .
C21 C20 C24 117.9(3) . .
C21 C20 C3 121.2(3) . .
C24 C20 C3 120.9(3) . .
C20 C21 C22 119.2(3) . .
C20 C21 H21 120.4 . .
C22 C21 H21 120.4 . .
N4 C22 C21 122.9(3) . .
N4 C22 H22 118.5 . .
C21 C22 H22 118.5 . .
N4 C23 C24 123.6(3) . .
N4 C23 H23 118.2 . .
C24 C23 H23 118.2 . .
C23 C24 C20 119.1(3) . .
C23 C24 H24 120.4 . .
C20 C24 H24 120.4 . .
C29 C25 C26 117.2(3) . .
C29 C25 C17 121.7(3) . .
C26 C25 C17 121.1(3) . .
C27 C26 C25 119.5(3) . .
C27 C26 H26 120.3 . .
C25 C26 H26 120.3 . .
N5 C27 C26 123.6(3) . .
N5 C27 H27 118.2 . .
C26 C27 H27 118.2 . .
N5 C28 C29 124.2(3) . .
N5 C28 H28 117.9 . .
C29 C28 H28 117.9 . .
C28 C29 C25 119.2(3) . .
C28 C29 H29 120.4 . .
C25 C29 H29 120.4 . .
N6 C30 C31 118.6(3) . .
N6 C30 H30 120.7 . .
C31 C30 H30 120.7 . .
C30 C31 O3 125.1(3) . .
C30 C31 C34 123.7(3) . .
O3 C31 C34 111.2(3) . .
C33 C32 O3 112.1(3) . .
C33 C32 C49A 131.0(7) . .
O3 C32 C49A 116.8(6) . .
C33 C32 C49 132.8(4) . .
O3 C32 C49 114.4(4) . .
C32 C33 C34 106.0(3) . .
C32 C33 H33 127.0 . .
C34 C33 H33 127.0 . .
C31 C34 C35 117.4(3) . .
C31 C34 C33 105.7(3) . .
C35 C34 C33 136.9(3) . .
C36 C35 C34 117.9(3) . .
C36 C35 H35 121.1 . .
C34 C35 H35 121.1 . .
C35 C36 N6 123.0(3) . .
C35 C36 C37 124.4(3) . .
N6 C36 C37 112.6(3) . .
N7 C37 C38 120.0(3) . .
N7 C37 C36 112.3(3) . .
C38 C37 C36 127.7(3) . .
C39 C38 C37 118.7(3) . .
C39 C38 H38 120.7 . .
C37 C38 H38 120.7 . .
C40 C39 C38 120.8(3) . .
C40 C39 H39 119.6 . .
C38 C39 H39 119.6 . .
C39 C40 C41 118.6(3) . .
C39 C40 H40 120.7 . .
C41 C40 H40 120.7 . .
N7 C41 C40 120.3(3) . .
N7 C41 C42 112.4(3) . .
C40 C41 C42 127.3(3) . .
C43 C42 N8 122.9(3) . .
C43 C42 C41 124.5(3) . .
N8 C42 C41 112.6(3) . .
C42 C43 C44 117.9(3) . .
C42 C43 H43 121.1 . .
C44 C43 H43 121.1 . .
C43 C44 C47 117.5(3) . .
C43 C44 C45 136.6(3) . .
C47 C44 C45 105.9(3) . .
C46 C45 C44 106.3(3) . .
C46 C45 H45 126.8 . .
C44 C45 H45 126.8 . .
C45 C46 O4 111.6(3) . .
C45 C46 C54 133.7(3) . .
O4 C46 C54 114.7(3) . .
O4 C47 C48 125.6(3) . .
O4 C47 C44 110.6(3) . .
C48 C47 C44 123.8(3) . .
N8 C48 C47 118.0(3) . .
N8 C48 H48 121.0 . .
C47 C48 H48 121.0 . .
C50 C49 C53 118.6(4) . .
C50 C49 C32 122.5(6) . .
C53 C49 C32 118.8(6) . .
C49 C50 C51 118.5(5) . .
C49 C50 H50 120.7 . .
C51 C50 H50 120.7 . .
N9 C51 C50 124.5(6) . .
N9 C51 H51 117.7 . .
C50 C51 H51 117.7 . .
N9 C52 C53 123.9(5) . .
N9 C52 H52 118.0 . .
C53 C52 H52 118.0 . .
C52 C53 C49 118.2(5) . .
C52 C53 H53 120.9 . .
C49 C53 H53 120.9 . .
C51 N9 C52 116.2(5) . .
C50A C49A C53A 118.8(5) . .
C50A C49A C32 121.7(9) . .
C53A C49A C32 119.6(10) . .
C49A C50A C51A 118.5(6) . .
C49A C50A H50A 120.8 . .
C51A C50A H50A 120.8 . .
N9A C51A C50A 124.4(7) . .
N9A C51A H51A 117.8 . .
C50A C51A H51A 117.8 . .
N9A C52A C53A 123.8(5) . .
N9A C52A H52A 118.1 . .
C53A C52A H52A 118.1 . .
C52A C53A C49A 118.2(6) . .
C52A C53A H53A 120.9 . .
C49A C53A H53A 120.9 . .
C51A N9A C52A 116.3(6) . .
C58 C54 C55 117.9(3) . .
C58 C54 C46 121.5(3) . .
C55 C54 C46 120.6(3) . .
C56 C55 C54 118.6(3) . .
C56 C55 H55 120.7 . .
C54 C55 H55 120.7 . .
N10 C56 C55 124.1(3) . .
N10 C56 H56 117.9 . .
C55 C56 H56 117.9 . .
N10 C57 C58 123.2(3) . .
N10 C57 H57 118.4 . .
C58 C57 H57 118.4 . .
C57 C58 C54 119.2(3) . .
C57 C58 H58 120.4 . .
C54 C58 H58 120.4 . .
C59 N11 Cu1 155.5(10) . .
N11 C59 C60 169.8(8) . .
C59 C60 H601 109.5 . .
C59 C60 H602 109.5 . .
H601 C60 H602 109.5 . .
C59 C60 H603 109.5 . .
H601 C60 H603 109.5 . .
H602 C60 H603 109.5 . .
C59A N11A Cu1 165.3(12) . .
N11A C59A C60A 170.2(8) . .
C59A C60A H604 109.5 . .
C59A C60A H605 109.5 . .
H604 C60A H605 109.5 . .
C59A C60A H606 109.5 . .
H604 C60A H606 109.5 . .
H605 C60A H606 109.5 . .
F5 P1 F1 90.91(13) . .
F5 P1 F6 90.51(14) . .
F1 P1 F6 90.41(13) . .
F5 P1 F2 90.20(14) . .
F1 P1 F2 90.17(12) . .
F6 P1 F2 179.07(17) . .
F5 P1 F3 179.14(16) . .
F1 P1 F3 89.90(13) . .
F6 P1 F3 89.18(13) . .
F2 P1 F3 90.10(13) . .
F5 P1 F4 89.93(14) . .
F1 P1 F4 178.99(16) . .
F6 P1 F4 90.13(13) . .
F2 P1 F4 89.27(12) . .
F3 P1 F4 89.27(13) . .
F12 P2 F11 88.5(2) . .
F12 P2 F9 90.70(16) . .
F11 P2 F9 179.24(19) . .
F12 P2 F10 90.0(2) . .
F11 P2 F10 90.33(15) . .
F9 P2 F10 89.68(13) . .
F12 P2 F7 179.08(18) . .
F11 P2 F7 90.55(16) . .
F9 P2 F7 90.20(14) . .
F10 P2 F7 90.19(16) . .
F12 P2 F8 90.34(16) . .
F11 P2 F8 89.93(14) . .
F9 P2 F8 90.06(14) . .
F10 P2 F8 179.58(17) . .
F7 P2 F8 89.49(13) . .
F14 P3 F14 180.0 2_765 .
F14 P3 F13 88.6(2) 2_765 .
F14 P3 F13 91.4(2) . .
F14 P3 F13 91.4(2) 2_765 2_765
F14 P3 F13 88.6(2) . 2_765
F13 P3 F13 180.0 . 2_765
F14 P3 F15 88.8(3) 2_765 2_765
F14 P3 F15 91.2(3) . 2_765
F13 P3 F15 91.4(3) . 2_765
F13 P3 F15 88.6(3) 2_765 2_765
F14 P3 F15 91.2(3) 2_765 .
F14 P3 F15 88.8(3) . .
F13 P3 F15 88.6(3) . .
F13 P3 F15 91.4(3) 2_765 .
F15 P3 F15 180.0 2_765 .
F19 P4 F17 90.1(2) . .
F19 P4 F21 179.8(3) . .
F17 P4 F21 90.0(2) . .
F19 P4 F16 89.9(2) . .
F17 P4 F16 180.0(7) . .
F21 P4 F16 90.0(2) . .
F19 P4 F20 90.0(2) . .
F17 P4 F20 90.0(2) . .
F21 P4 F20 89.9(2) . .
F16 P4 F20 90.0(2) . .
F19 P4 F18 89.9(2) . .
F17 P4 F18 90.0(2) . .
F21 P4 F18 90.1(2) . .
F16 P4 F18 90.0(2) . .
F20 P4 F18 179.9(3) . .
N12 C61 C62 174.5(7) . .
C61 C62 H621 107.7 . .
C61 C62 H622 110.7 . .
H621 C62 H622 109.5 . .
C61 C62 H623 110.0 . .
H621 C62 H623 109.5 . .
H622 C62 H623 109.5 . .

loop_
_geom_bond_atom_site_label_1
_geom_bond_atom_site_label_2
_geom_bond_distance
_geom_bond_site_symmetry_2
Cu1 N11 1.934(8) .
Cu1 N11A 1.944(7) .
Cu1 N4 2.018(3) 1_666
Cu1 N5 2.036(3) .
Cu1 N10 2.076(3) 1_556
Fe1 N7 1.883(2) .
Fe1 N2 1.889(2) .
Fe1 N6 1.963(3) .
Fe1 N3 1.972(2) .
Fe1 N1 1.973(2) .
Fe1 N8 1.974(3) .
O1 C2 1.359(4) .
O1 C3 1.388(4) .
O2 C18 1.362(4) .
O2 C17 1.380(4) .
O3 C32 1.373(4) .
O3 C31 1.377(4) .
O4 C47 1.366(4) .
O4 C46 1.385(4) .
N1 C1 1.338(4) .
N1 C7 1.371(4) .
N2 C12 1.338(4) .
N2 C8 1.351(4) .
N3 C19 1.324(4) .
N3 C13 1.380(4) .
N4 C23 1.332(4) .
N4 C22 1.340(4) .
N4 Cu1 2.018(3) 1_444
N5 C28 1.329(5) .
N5 C27 1.341(4) .
N6 C30 1.333(4) .
N6 C36 1.376(4) .
N7 C41 1.344(4) .
N7 C37 1.347(4) .
N8 C48 1.335(4) .
N8 C42 1.381(4) .
N10 C57 1.338(4) .
N10 C56 1.342(4) .
N10 Cu1 2.077(3) 1_554
C1 C2 1.373(4) .
C1 H1 0.9500 .
C2 C5 1.391(4) .
C3 C4 1.345(5) .
C3 C20 1.456(4) .
C4 C5 1.434(4) .
C4 H4 0.9500 .
C5 C6 1.403(4) .
C6 C7 1.377(4) .
C6 H6 0.9500 .
C7 C8 1.477(4) .
C8 C9 1.381(4) .
C9 C10 1.392(5) .
C9 H9 0.9500 .
C10 C11 1.380(5) .
C10 H10 0.9500 .
C11 C12 1.389(4) .
C11 H11 0.9500 .
C12 C13 1.471(4) .
C13 C14 1.375(4) .
C14 C15 1.397(4) .
C14 H14 0.9500 .
C15 C18 1.389(5) .
C15 C16 1.437(4) .
C16 C17 1.349(5) .
C16 H16 0.9500 .
C17 C25 1.453(5) .
C18 C19 1.381(4) .
C19 H19 0.9500 .
C20 C21 1.378(5) .
C20 C24 1.390(5) .
C21 C22 1.386(5) .
C21 H21 0.9500 .
C22 H22 0.9500 .
C23 C24 1.371(5) .
C23 H23 0.9500 .
C24 H24 0.9500 .
C25 C29 1.381(5) .
C25 C26 1.390(5) .
C26 C27 1.371(5) .
C26 H26 0.9500 .
C27 H27 0.9500 .
C28 C29 1.375(5) .
C28 H28 0.9500 .
C29 H29 0.9500 .
C30 C31 1.370(5) .
C30 H30 0.9500 .
C31 C34 1.382(5) .
C32 C33 1.362(5) .
C32 C49A 1.473(7) .
C32 C49 1.476(6) .
C33 C34 1.430(5) .
C33 H33 0.9500 .
C34 C35 1.387(5) .
C35 C36 1.375(5) .
C35 H35 0.9500 .
C36 C37 1.467(4) .
C37 C38 1.393(4) .
C38 C39 1.383(5) .
C38 H38 0.9500 .
C39 C40 1.375(5) .
C39 H39 0.9500 .
C40 C41 1.394(4) .
C40 H40 0.9500 .
C41 C42 1.472(4) .
C42 C43 1.377(5) .
C43 C44 1.383(5) .
C43 H43 0.9500 .
C44 C47 1.390(5) .
C44 C45 1.431(5) .
C45 C46 1.352(5) .
C45 H45 0.9500 .
C46 C54 1.458(5) .
C47 C48 1.372(5) .
C48 H48 0.9500 .
C49 C50 1.371(8) .
C49 C53 1.392(6) .
C50 C51 1.387(8) .
C50 H50 0.9500 .
C51 N9 1.322(8) .
C51 H51 0.9500 .
C52 N9 1.346(7) .
C52 C53 1.381(6) .
C52 H52 0.9500 .
C53 H53 0.9500 .
C49A C50A 1.371(8) .
C49A C53A 1.391(7) .
C50A C51A 1.387(8) .
C50A H50A 0.9500 .
C51A N9A 1.322(8) .
C51A H51A 0.9500 .
C52A N9A 1.347(8) .
C52A C53A 1.382(7) .
C52A H52A 0.9500 .
C53A H53A 0.9500 .
C54 C58 1.390(5) .
C54 C55 1.396(5) .
C55 C56 1.365(5) .
C55 H55 0.9500 .
C56 H56 0.9500 .
C57 C58 1.377(5) .
C57 H57 0.9500 .
C58 H58 0.9500 .
N11 C59 1.1601(10) .
C59 C60 1.4901(10) .
C60 H601 0.9800 .
C60 H602 0.9800 .
C60 H603 0.9800 .
N11A C59A 1.1598(10) .
C59A C60A 1.4898(10) .
C60A H604 0.9800 .
C60A H605 0.9800 .
C60A H606 0.9800 .
P1 F5 1.572(2) .
P1 F1 1.574(2) .
P1 F6 1.576(2) .
P1 F2 1.578(2) .
P1 F3 1.585(2) .
P1 F4 1.587(2) .
P2 F12 1.574(3) .
P2 F11 1.575(2) .
P2 F9 1.577(2) .
P2 F10 1.578(2) .
P2 F7 1.579(2) .
P2 F8 1.585(2) .
P3 F14 1.569(3) 2_765
P3 F14 1.569(3) .
P3 F13 1.571(3) .
P3 F13 1.571(3) 2_765
P3 F15 1.584(3) 2_765
P3 F15 1.584(3) .
P4 F19 1.575(3) .
P4 F17 1.577(3) .
P4 F21 1.577(3) .
P4 F16 1.577(3) .
P4 F20 1.579(3) .
P4 F18 1.579(3) .
N12 C61 1.135(7) .
C61 C62 1.454(9) .
C62 H621 0.9100 .
C62 H622 0.9100 .
C62 H623 0.9100 .

loop_
_geom_torsion_atom_site_label_1
_geom_torsion_atom_site_label_2
_geom_torsion_atom_site_label_3
_geom_torsion_atom_site_label_4
_geom_torsion
_geom_torsion_site_symmetry_1
N6 Fe1 N2 C12 89.4(2) .
N3 Fe1 N2 C12 -0.1(2) .
N1 Fe1 N2 C12 -179.2(2) .
N8 Fe1 N2 C12 -90.1(2) .
N6 Fe1 N2 C8 -92.6(2) .
N3 Fe1 N2 C8 177.9(2) .
N1 Fe1 N2 C8 -1.2(2) .
N8 Fe1 N2 C8 87.8(2) .
N6 Fe1 N7 C41 179.0(2) .
N3 Fe1 N7 C41 -91.7(2) .
N1 Fe1 N7 C41 87.2(2) .
N8 Fe1 N7 C41 -2.1(2) .
N6 Fe1 N7 C37 4.9(2) .
N3 Fe1 N7 C37 94.2(2) .
N1 Fe1 N7 C37 -86.9(2) .
N8 Fe1 N7 C37 -176.2(2) .
C7 N1 C1 C2 1.7(4) .
Fe1 N1 C1 C2 -172.5(2) .
C3 O1 C2 C1 -176.9(3) .
C3 O1 C2 C5 0.9(3) .
N1 C1 C2 O1 176.6(3) .
N1 C1 C2 C5 -1.0(5) .
C2 O1 C3 C4 -0.9(4) .
C2 O1 C3 C20 -178.5(3) .
O1 C3 C4 C5 0.5(4) .
C20 C3 C4 C5 177.5(4) .
O1 C2 C5 C6 -178.3(3) .
C1 C2 C5 C6 -0.4(5) .
O1 C2 C5 C4 -0.7(4) .
C1 C2 C5 C4 177.2(3) .
C3 C4 C5 C2 0.1(4) .
C3 C4 C5 C6 177.0(4) .
C2 C5 C6 C7 1.1(5) .
C4 C5 C6 C7 -175.6(4) .
C1 N1 C7 C6 -1.1(5) .
Fe1 N1 C7 C6 173.8(3) .
C1 N1 C7 C8 -178.5(3) .
Fe1 N1 C7 C8 -3.6(3) .
C5 C6 C7 N1 -0.3(5) .
C5 C6 C7 C8 176.8(3) .
C12 N2 C8 C9 -1.9(5) .
Fe1 N2 C8 C9 -179.8(2) .
C12 N2 C8 C7 177.5(3) .
Fe1 N2 C8 C7 -0.4(3) .
N1 C7 C8 N2 2.7(4) .
C6 C7 C8 N2 -174.8(3) .
N1 C7 C8 C9 -178.0(3) .
C6 C7 C8 C9 4.5(5) .
N2 C8 C9 C10 1.2(5) .
C7 C8 C9 C10 -178.0(3) .
C8 C9 C10 C11 -0.1(6) .
C9 C10 C11 C12 -0.5(6) .
C8 N2 C12 C11 1.3(5) .
Fe1 N2 C12 C11 179.2(2) .
C8 N2 C12 C13 -177.5(3) .
Fe1 N2 C12 C13 0.4(4) .
C10 C11 C12 N2 -0.1(5) .
C10 C11 C12 C13 178.5(3) .
C19 N3 C13 C14 0.5(5) .
Fe1 N3 C13 C14 -178.3(3) .
C19 N3 C13 C12 179.3(3) .
Fe1 N3 C13 C12 0.6(3) .
N2 C12 C13 C14 178.2(3) .
C11 C12 C13 C14 -0.5(5) .
N2 C12 C13 N3 -0.6(4) .
C11 C12 C13 N3 -179.3(3) .
N3 C13 C14 C15 -0.3(5) .
C12 C13 C14 C15 -179.0(3) .
C13 C14 C15 C18 -0.4(5) .
C13 C14 C15 C16 179.8(4) .
C18 C15 C16 C17 0.2(4) .
C14 C15 C16 C17 180.0(4) .
C15 C16 C17 O2 0.0(4) .
C15 C16 C17 C25 178.6(4) .
C18 O2 C17 C16 -0.2(4) .
C18 O2 C17 C25 -179.1(3) .
C17 O2 C18 C19 179.2(3) .
C17 O2 C18 C15 0.3(4) .
C14 C15 C18 O2 179.8(3) .
C16 C15 C18 O2 -0.3(4) .
C14 C15 C18 C19 0.9(5) .
C16 C15 C18 C19 -179.2(3) .
C13 N3 C19 C18 0.0(5) .
Fe1 N3 C19 C18 178.6(2) .
O2 C18 C19 N3 -179.5(3) .
C15 C18 C19 N3 -0.7(5) .
C4 C3 C20 C21 -157.2(4) .
O1 C3 C20 C21 19.8(5) .
C4 C3 C20 C24 22.7(6) .
O1 C3 C20 C24 -160.3(3) .
C24 C20 C21 C22 -2.6(6) .
C3 C20 C21 C22 177.3(3) .
C23 N4 C22 C21 0.6(6) .
Cu1 N4 C22 C21 -177.5(3) 1_444
C20 C21 C22 N4 1.0(6) .
C22 N4 C23 C24 -0.5(6) .
Cu1 N4 C23 C24 177.4(3) 1_444
N4 C23 C24 C20 -1.2(6) .
C21 C20 C24 C23 2.7(5) .
C3 C20 C24 C23 -177.2(3) .
C16 C17 C25 C29 12.0(7) .
O2 C17 C25 C29 -169.4(3) .
C16 C17 C25 C26 -169.7(4) .
O2 C17 C25 C26 8.9(5) .
C29 C25 C26 C27 -3.7(6) .
C17 C25 C26 C27 177.9(4) .
C28 N5 C27 C26 1.0(6) .
Cu1 N5 C27 C26 -175.6(3) .
C25 C26 C27 N5 1.6(7) .
C27 N5 C28 C29 -1.2(6) .
Cu1 N5 C28 C29 174.9(3) .
N5 C28 C29 C25 -1.1(6) .
C26 C25 C29 C28 3.5(6) .
C17 C25 C29 C28 -178.2(4) .
C36 N6 C30 C31 -0.6(5) .
Fe1 N6 C30 C31 -179.5(2) .
N6 C30 C31 O3 176.8(3) .
N6 C30 C31 C34 -2.1(6) .
C32 O3 C31 C30 -179.0(4) .
C32 O3 C31 C34 0.0(4) .
C31 O3 C32 C33 -1.3(5) .
C31 O3 C32 C49A -177.7(9) .
C31 O3 C32 C49 170.5(5) .
O3 C32 C33 C34 2.0(5) .
C49A C32 C33 C34 177.8(11) .
C49 C32 C33 C34 -167.8(6) .
C30 C31 C34 C35 2.9(6) .
O3 C31 C34 C35 -176.1(3) .
C30 C31 C34 C33 -179.8(3) .
O3 C31 C34 C33 1.2(4) .
C32 C33 C34 C31 -1.9(4) .
C32 C33 C34 C35 174.6(4) .
C31 C34 C35 C36 -0.9(5) .
C33 C34 C35 C36 -177.1(4) .
C34 C35 C36 N6 -1.7(5) .
C34 C35 C36 C37 176.4(3) .
C30 N6 C36 C35 2.5(5) .
Fe1 N6 C36 C35 -178.5(2) .
C30 N6 C36 C37 -175.8(3) .
Fe1 N6 C36 C37 3.2(3) .
C41 N7 C37 C38 1.7(4) .
Fe1 N7 C37 C38 175.6(2) .
C41 N7 C37 C36 -178.3(3) .
Fe1 N7 C37 C36 -4.3(3) .
C35 C36 C37 N7 -177.8(3) .
N6 C36 C37 N7 0.5(4) .
C35 C36 C37 C38 2.2(5) .
N6 C36 C37 C38 -179.5(3) .
N7 C37 C38 C39 0.5(5) .
C36 C37 C38 C39 -179.5(3) .
C37 C38 C39 C40 -1.8(5) .
C38 C39 C40 C41 0.9(5) .
C37 N7 C41 C40 -2.6(4) .
Fe1 N7 C41 C40 -176.5(2) .
C37 N7 C41 C42 176.1(3) .
Fe1 N7 C41 C42 2.1(3) .
C39 C40 C41 N7 1.2(5) .
C39 C40 C41 C42 -177.2(3) .
C48 N8 C42 C43 -0.8(5) .
Fe1 N8 C42 C43 176.5(3) .
C48 N8 C42 C41 -178.3(3) .
Fe1 N8 C42 C41 -0.9(3) .
N7 C41 C42 C43 -178.1(3) .
C40 C41 C42 C43 0.5(5) .
N7 C41 C42 N8 -0.7(4) .
C40 C41 C42 N8 177.8(3) .
N8 C42 C43 C44 -0.6(5) .
C41 C42 C43 C44 176.5(3) .
C42 C43 C44 C47 0.7(5) .
C42 C43 C44 C45 -176.9(4) .
C43 C44 C45 C46 177.0(4) .
C47 C44 C45 C46 -0.8(4) .
C44 C45 C46 O4 0.7(4) .
C44 C45 C46 C54 -175.5(4) .
C47 O4 C46 C45 -0.2(4) .
C47 O4 C46 C54 176.7(3) .
C46 O4 C47 C48 -178.4(3) .
C46 O4 C47 C44 -0.3(4) .
C43 C44 C47 O4 -177.6(3) .
C45 C44 C47 O4 0.7(4) .
C43 C44 C47 C48 0.5(5) .
C45 C44 C47 C48 178.8(3) .
C42 N8 C48 C47 2.0(5) .
Fe1 N8 C48 C47 -175.0(2) .
O4 C47 C48 N8 175.9(3) .
C44 C47 C48 N8 -1.9(5) .
C33 C32 C49 C50 155.2(6) .
O3 C32 C49 C50 -14.5(8) .
C49A C32 C49 C50 -120(4) .
C33 C32 C49 C53 -24.3(9) .
O3 C32 C49 C53 166.0(5) .
C49A C32 C49 C53 61(4) .
C53 C49 C50 C51 -0.9(5) .
C32 C49 C50 C51 179.6(7) .
C49 C50 C51 N9 -0.4(5) .
N9 C52 C53 C49 -0.3(11) .
C50 C49 C53 C52 1.2(9) .
C32 C49 C53 C52 -179.3(8) .
C50 C51 N9 C52 1.3(9) .
C53 C52 N9 C51 -0.9(11) .
C33 C32 C49A C50A -175.3(8) .
O3 C32 C49A C50A 0.3(16) .
C49 C32 C49A C50A 80(4) .
C33 C32 C49A C53A 4.1(14) .
O3 C32 C49A C53A 179.7(8) .
C49 C32 C49A C53A -100(4) .
C53A C49A C50A C51A -0.6(6) .
C32 C49A C50A C51A 178.8(15) .
C49A C50A C51A N9A -1.5(6) .
N9A C52A C53A C49A 0.9(16) .
C50A C49A C53A C52A 0.8(12) .
C32 C49A C53A C52A -178.6(16) .
C50A C51A N9A C52A 3.1(12) .
C53A C52A N9A C51A -2.8(16) .
C45 C46 C54 C58 -25.6(6) .
O4 C46 C54 C58 158.3(3) .
C45 C46 C54 C55 153.4(4) .
O4 C46 C54 C55 -22.7(5) .
C58 C54 C55 C56 1.4(5) .
C46 C54 C55 C56 -177.7(3) .
C57 N10 C56 C55 0.7(5) .
Cu1 N10 C56 C55 -171.3(3) 1_554
C54 C55 C56 N10 -1.7(5) .
C56 N10 C57 C58 0.7(5) .
Cu1 N10 C57 C58 172.2(3) 1_554
N10 C57 C58 C54 -0.9(5) .
C55 C54 C58 C57 -0.1(5) .
C46 C54 C58 C57 178.9(3) .

loop_
_platon_squeeze_void_nr
_platon_squeeze_void_average_x
_platon_squeeze_void_average_y
_platon_squeeze_void_average_z
_platon_squeeze_void_volume
_platon_squeeze_void_count_electrons
_platon_squeeze_void_content
1 0.011 -0.011 0.489 754 133 ' '
2 0.500 0.500 0.500 108 26 ' '
